data_4118858
loop_
_publ_author_name
'Momar Toure'
'Olivier Chuzel'
'Jean-Luc Parrain'

_publ_section_title
;
 Asymmetric Rhodium-Directed anti-Markovnikov Regioselective
 Boracyclopentannulation
;
_journal_name_full 'Journal of the American Chemical Society'
_journal_page_first 17892
_journal_page_last 17895
_journal_paper_doi 10.1021/ja309018f
_journal_volume 134
_journal_year 2012
_chemical_compound_source 'synthesis as described'
_chemical_formula_moiety 'C24 H30 B2 N4'
_chemical_formula_sum 'C24 H30 B2 N4'
_chemical_formula_weight 396.14
_chemical_name_systematic
;
 ?
;
_space_group_IT_number 14
_symmetry_cell_setting monoclinic
_symmetry_Int_Tables_number 14
_symmetry_space_group_name_Hall '-P 2ybc'
_symmetry_space_group_name_H-M 'P 1 21/c 1'
_atom_sites_solution_hydrogens geom
_atom_sites_solution_primary direct
_atom_sites_solution_secondary difmap
_audit_conform_dict_location ftp://ftp.iucr.org/pub/cif_core.dic
_audit_conform_dict_name cif_core.dic
_audit_conform_dict_version 2.4
_audit_creation_date 2011-06-22T10:14:56-00:00
_audit_creation_method 'WinGX routine CIF_UPDATE'
_cell_angle_alpha 90
_cell_angle_beta 95.847(1)
_cell_angle_gamma 90
_cell_formula_units_Z 4
_cell_length_a 7.4048(2)
_cell_length_b 17.3672(4)
_cell_length_c 17.9510(6)
_cell_measurement_reflns_used 19701
_cell_measurement_temperature 293(2)
_cell_measurement_theta_max 28.71
_cell_measurement_theta_min 1.64
_cell_measurement_wavelength 0.71073
_cell_volume 2296.50(11)
_computing_molecular_graphics 'Ortep-3 for Windows (Farrugia, 1997)'
_computing_publication_material 'WinGX publication routines (Farrugia, 1999)'
_computing_structure_refinement 'SHELXL-97 (Sheldrick, 1997)'
_computing_structure_solution 'SHELXS-97 (Sheldrick, 1990)'
_diffrn_ambient_temperature 293(2)
_diffrn_measured_fraction_theta_full 0.953
_diffrn_measured_fraction_theta_max 0.953
_diffrn_measurement_device_type KappaCCD
_diffrn_measurement_method 'Omega + Phi scan'
_diffrn_radiation_monochromator graphite
_diffrn_radiation_probe x-ray
_diffrn_radiation_type MoK\a
_diffrn_radiation_wavelength 0.71073
_diffrn_reflns_av_R_equivalents 0.05
_diffrn_reflns_av_unetI/netI 0.0508
_diffrn_reflns_limit_h_max 9
_diffrn_reflns_limit_h_min 0
_diffrn_reflns_limit_k_max 22
_diffrn_reflns_limit_k_min 0
_diffrn_reflns_limit_l_max 24
_diffrn_reflns_limit_l_min -24
_diffrn_reflns_number 19701
_diffrn_reflns_theta_full 28.71
_diffrn_reflns_theta_max 28.71
_diffrn_reflns_theta_min 1.64
_diffrn_standards_number none
_exptl_absorpt_coefficient_mu 0.067
_exptl_absorpt_correction_type none
_exptl_crystal_colour colourless
_exptl_crystal_density_diffrn 1.146
_exptl_crystal_description prism
_exptl_crystal_F_000 848
_exptl_crystal_size_max 0.3
_exptl_crystal_size_mid 0.3
_exptl_crystal_size_min 0.08
_refine_diff_density_max 0.252
_refine_diff_density_min -0.226
_refine_diff_density_rms 0.04
_refine_ls_extinction_method none
_refine_ls_goodness_of_fit_ref 1.076
_refine_ls_hydrogen_treatment constr
_refine_ls_matrix_type full
_refine_ls_number_parameters 281
_refine_ls_number_reflns 5650
_refine_ls_number_restraints 4
_refine_ls_restrained_S_all 1.085
_refine_ls_R_factor_all 0.1564
_refine_ls_R_factor_gt 0.0933
_refine_ls_shift/su_max 0.000
_refine_ls_shift/su_mean 0
_refine_ls_structure_factor_coef Fsqd
_refine_ls_weighting_details 'calc w=1/[\s^2^(Fo^2^)+(0.0901P)^2^+1.4711P] where P=(Fo^2^+2Fc^2^)/3'
_refine_ls_weighting_scheme calc
_refine_ls_wR_factor_gt 0.2348
_refine_ls_wR_factor_ref 0.2742
_reflns_number_gt 3204
_reflns_number_total 5650
_reflns_threshold_expression >2sigma(I)
_cod_data_source_file ja309018f_si_001.cif
_cod_data_source_block mom190f1
_cod_original_sg_symbol_H-M 'P 21/c'
_cod_database_code 4118858

loop_
_symmetry_equiv_pos_as_xyz
'x, y, z'
'-x, y+1/2, -z+1/2'
'-x, -y, -z'
'x, -y-1/2, z-1/2'

loop_
_atom_site_label
_atom_site_type_symbol
_atom_site_fract_x
_atom_site_fract_y
_atom_site_fract_z
_atom_site_U_iso_or_equiv
_atom_site_adp_type
_atom_site_occupancy
_atom_site_symmetry_multiplicity
_atom_site_calc_flag
_atom_site_refinement_flags
_atom_site_disorder_assembly
_atom_site_disorder_group
C20 C 0.2363(11) 0.3994(4) -0.1517(3) 0.166(3) Uani 1 1 d . . .
H20 H 0.2275 0.3498 -0.1714 0.2 Uiso 1 1 calc R . .
C21 C 0.2288(10) 0.4106(3) -0.0750(3) 0.145(2) Uani 1 1 d . A .
H21 H 0.2121 0.369 -0.0438 0.173 Uiso 1 1 calc R . .
C1 C 0.4746(4) 0.40564(14) 0.41867(15) 0.0540(6) Uani 1 1 d . . .
C2 C 0.2623(4) 0.33390(18) 0.4657(2) 0.0757(9) Uani 1 1 d . . .
H2 H 0.2054 0.292 0.4855 0.091 Uiso 1 1 calc R . .
C3 C 0.1913(4) 0.40346(18) 0.4512(2) 0.0728(9) Uani 1 1 d . . .
H3 H 0.0748 0.4192 0.4593 0.087 Uiso 1 1 calc R . .
C4 C 0.2960(4) 0.52576(15) 0.39672(15) 0.0596(7) Uani 1 1 d . . .
C5 C 0.1231(5) 0.5546(2) 0.3824(2) 0.0844(10) Uani 1 1 d . . .
H5 H 0.0233 0.5233 0.3877 0.101 Uiso 1 1 calc R . .
C6 C 0.0983(7) 0.6301(3) 0.3602(3) 0.1102(14) Uani 1 1 d . . .
H6 H -0.0184 0.6503 0.3524 0.132 Uiso 1 1 calc R . .
C7 C 0.2449(8) 0.6758(2) 0.3495(3) 0.1085(15) Uani 1 1 d . . .
H7 H 0.2279 0.7262 0.3326 0.13 Uiso 1 1 calc R . .
C8 C 0.4145(6) 0.6466(2) 0.3640(2) 0.0986(12) Uani 1 1 d . . .
H8 H 0.514 0.6778 0.3577 0.118 Uiso 1 1 calc R . .
C9 C 0.4430(5) 0.57145(18) 0.3880(2) 0.0778(9) Uani 1 1 d . . .
H9 H 0.5602 0.5523 0.3981 0.093 Uiso 1 1 calc R . .
C10 C 0.5807(5) 0.27900(18) 0.4454(2) 0.0795(10) Uani 1 1 d . . .
H10A H 0.5412 0.2358 0.4135 0.095 Uiso 1 1 calc R . .
H10B H 0.6154 0.2601 0.4957 0.095 Uiso 1 1 calc R . .
C11 C 0.7397(4) 0.32102(18) 0.4148(2) 0.0723(9) Uani 1 1 d . . .
H11 H 0.8388 0.3232 0.4553 0.087 Uiso 1 1 calc R . .
C12 C 0.8073(8) 0.2783(2) 0.3523(3) 0.139(2) Uani 1 1 d . . .
H12A H 0.8539 0.2293 0.3699 0.208 Uiso 1 1 calc R . .
H12B H 0.9023 0.3073 0.3327 0.208 Uiso 1 1 calc R . .
H12C H 0.7097 0.2705 0.3135 0.208 Uiso 1 1 calc R . .
B1 B 0.6767(5) 0.4093(2) 0.3956(2) 0.0695(9) Uani 1 1 d . . .
H1A H 0.7504 0.4462 0.4256 0.083 Uiso 1 1 calc R . .
H1B H 0.6791 0.4211 0.3429 0.083 Uiso 1 1 calc R . .
N1 N 0.3215(3) 0.44810(12) 0.42189(13) 0.0566(6) Uani 1 1 d . . .
N2 N 0.4367(3) 0.33653(12) 0.44557(14) 0.0627(6) Uani 1 1 d . . .
C13 C 0.2393(4) 0.44127(17) 0.08488(18) 0.0668(8) Uani 1 1 d . . .
C14 C 0.2442(7) 0.5551(2) 0.1395(3) 0.1102(15) Uani 1 1 d . . .
H14 H 0.244 0.5927 0.1764 0.132 Uiso 1 1 calc R A .
C15 C 0.2462(8) 0.5665(2) 0.0666(3) 0.1246(18) Uani 1 1 d . A .
H15 H 0.2493 0.614 0.0429 0.149 Uiso 1 1 calc R . .
C16 C 0.2462(4) 0.48271(19) -0.04655(19) 0.0705(8) Uani 1 1 d . . .
C17 C 0.2630(6) 0.5423(2) -0.0943(3) 0.1049(13) Uani 1 1 d . A .
H17 H 0.2727 0.5924 -0.0759 0.126 Uiso 1 1 calc R . .
C18 C 0.2658(8) 0.5291(4) -0.1690(3) 0.1242(17) Uani 1 1 d . . .
H18 H 0.2749 0.5709 -0.2007 0.149 Uiso 1 1 calc R A .
C19 C 0.2562(7) 0.4596(4) -0.1977(3) 0.1137(15) Uani 1 1 d . A .
H19 H 0.263 0.452 -0.2487 0.136 Uiso 1 1 calc R . .
B2A B 0.2363(9) 0.3503(2) 0.0986(2) 0.1085(18) Uani 0.5 1 d PD A 1
H2A1 H 0.356 0.3274 0.0992 0.13 Uiso 0.5 1 calc PR A 1
H2A2 H 0.1521 0.324 0.0622 0.13 Uiso 0.5 1 calc PR A 1
C22A C 0.2430(7) 0.4296(2) 0.2158(2) 0.1057(14) Uani 0.5 1 d PD A 1
H22A H 0.167 0.451 0.2515 0.127 Uiso 0.5 1 calc PR A 1
H22B H 0.3651 0.4227 0.24 0.127 Uiso 0.5 1 calc PR A 1
C23A C 0.1639(9) 0.3521(3) 0.1828(3) 0.0746(17) Uani 0.5 1 d PD A 1
H23A H 0.0311 0.3511 0.18 0.089 Uiso 0.5 1 calc PR A 1
C24A C 0.2486(7) 0.2889(2) 0.2327(2) 0.1097(14) Uani 0.5 1 d P A 1
H24A H 0.3782 0.2905 0.2328 0.165 Uiso 0.5 1 calc PR A 1
H24B H 0.2043 0.2398 0.2142 0.165 Uiso 0.5 1 calc PR A 1
H24C H 0.2169 0.2961 0.2827 0.165 Uiso 0.5 1 calc PR A 1
B2B B 0.2363(9) 0.3503(2) 0.0986(2) 0.1085(18) Uani 0.5 1 d PD A 2
H2B1 H 0.3141 0.3226 0.0675 0.13 Uiso 0.5 1 calc PR A 2
H2B2 H 0.1144 0.3292 0.092 0.13 Uiso 0.5 1 calc PR A 2
C22B C 0.2430(7) 0.4296(2) 0.2158(2) 0.1057(14) Uani 0.5 1 d PD A 2
H22C H 0.1216 0.4229 0.2305 0.127 Uiso 0.5 1 calc PR A 2
H22D H 0.3213 0.4503 0.2576 0.127 Uiso 0.5 1 calc PR A 2
C23B C 0.3195(11) 0.3526(3) 0.1869(3) 0.0827(19) Uani 0.5 1 d PD A 2
H23B H 0.4525 0.353 0.1917 0.099 Uiso 0.5 1 calc PR A 2
C24B C 0.2486(7) 0.2889(2) 0.2327(2) 0.1097(14) Uani 0.5 1 d P A 2
H24D H 0.2661 0.3023 0.2848 0.165 Uiso 0.5 1 calc PR A 2
H24E H 0.3129 0.2421 0.2246 0.165 Uiso 0.5 1 calc PR A 2
H24F H 0.1215 0.2815 0.2179 0.165 Uiso 0.5 1 calc PR A 2
N3 N 0.2427(4) 0.49544(14) 0.03163(16) 0.0710(7) Uani 1 1 d . A .
N4 N 0.2426(4) 0.47855(15) 0.14949(15) 0.0759(8) Uani 1 1 d . A .

loop_
_atom_site_aniso_label
_atom_site_aniso_U_11
_atom_site_aniso_U_22
_atom_site_aniso_U_33
_atom_site_aniso_U_23
_atom_site_aniso_U_13
_atom_site_aniso_U_12
C20 0.304(9) 0.123(4) 0.071(3) -0.019(3) 0.018(4) 0.003(5)
C21 0.275(7) 0.091(3) 0.068(3) -0.007(2) 0.021(3) -0.003(4)
C1 0.0604(15) 0.0487(14) 0.0533(15) 0.0004(11) 0.0082(12) -0.0055(11)
C2 0.0642(18) 0.0606(18) 0.105(3) 0.0078(17) 0.0247(17) -0.0137(14)
C3 0.0559(16) 0.0656(18) 0.100(2) 0.0028(17) 0.0219(16) -0.0110(14)
C4 0.0724(18) 0.0524(15) 0.0534(16) -0.0022(12) 0.0039(13) -0.0019(13)
C5 0.075(2) 0.078(2) 0.098(3) 0.0099(19) -0.0036(18) 0.0059(17)
C6 0.111(3) 0.088(3) 0.127(4) 0.021(3) -0.011(3) 0.027(2)
C7 0.153(4) 0.068(2) 0.103(3) 0.027(2) 0.004(3) 0.021(3)
C8 0.119(3) 0.065(2) 0.114(3) 0.020(2) 0.021(3) -0.010(2)
C9 0.081(2) 0.0605(18) 0.093(2) 0.0120(16) 0.0142(18) -0.0061(15)
C10 0.084(2) 0.0573(17) 0.101(3) 0.0087(17) 0.0263(19) 0.0063(15)
C11 0.0621(18) 0.0691(19) 0.088(2) -0.0017(16) 0.0160(16) -0.0016(14)
C12 0.171(5) 0.079(3) 0.184(5) -0.027(3) 0.106(4) -0.007(3)
B1 0.066(2) 0.068(2) 0.078(2) 0.0058(18) 0.0246(18) -0.0034(16)
N1 0.0566(13) 0.0514(12) 0.0622(14) 0.0004(10) 0.0076(10) -0.0043(10)
N2 0.0636(14) 0.0512(13) 0.0754(16) 0.0042(11) 0.0164(12) -0.0047(10)
C13 0.0764(19) 0.0602(17) 0.0626(18) -0.0136(14) 0.0019(14) 0.0059(14)
C14 0.165(4) 0.061(2) 0.099(3) -0.027(2) -0.014(3) 0.014(2)
C15 0.217(6) 0.051(2) 0.101(3) -0.011(2) -0.007(3) 0.008(3)
C16 0.0699(19) 0.0713(19) 0.070(2) 0.0015(16) 0.0036(15) 0.0042(15)
C17 0.130(4) 0.083(3) 0.106(3) 0.011(2) 0.035(3) -0.001(2)
C18 0.154(5) 0.131(4) 0.094(4) 0.028(3) 0.040(3) 0.001(3)
C19 0.120(4) 0.153(5) 0.070(3) 0.006(3) 0.019(2) 0.002(3)
B2A 0.196(6) 0.061(2) 0.069(3) -0.011(2) 0.013(3) 0.003(3)
C22A 0.167(4) 0.085(2) 0.064(2) -0.0197(19) 0.007(2) 0.006(3)
C23A 0.071(4) 0.082(4) 0.071(4) -0.006(3) 0.006(3) 0.001(3)
C24A 0.149(4) 0.093(3) 0.090(3) -0.004(2) 0.027(3) -0.006(3)
B2B 0.196(6) 0.061(2) 0.069(3) -0.011(2) 0.013(3) 0.003(3)
C22B 0.167(4) 0.085(2) 0.064(2) -0.0197(19) 0.007(2) 0.006(3)
C23B 0.101(6) 0.074(4) 0.074(5) -0.001(3) 0.017(4) -0.003(4)
C24B 0.149(4) 0.093(3) 0.090(3) -0.004(2) 0.027(3) -0.006(3)
N3 0.0821(18) 0.0545(14) 0.0744(18) -0.0058(12) -0.0012(13) 0.0057(12)
N4 0.100(2) 0.0588(15) 0.0667(17) -0.0168(13) -0.0043(14) 0.0115(13)

loop_
_atom_type_symbol
_atom_type_description
_atom_type_scat_dispersion_real
_atom_type_scat_dispersion_imag
_atom_type_scat_source
C C 0.0033 0.0016 'International Tables Vol C Tables 4.2.6.8 and 6.1.1.4'
H H 0 0 'International Tables Vol C Tables 4.2.6.8 and 6.1.1.4'
B B 0.0013 0.0007 'International Tables Vol C Tables 4.2.6.8 and 6.1.1.4'
N N 0.0061 0.0033 'International Tables Vol C Tables 4.2.6.8 and 6.1.1.4'

loop_
_geom_angle_atom_site_label_1
_geom_angle_atom_site_label_2
_geom_angle_atom_site_label_3
_geom_angle
C19 C20 C21 120.8(5)
C19 C20 H20 119.6
C21 C20 H20 119.6
C16 C21 C20 119.2(5)
C16 C21 H21 120.4
C20 C21 H21 120.4
N2 C1 N1 105.4(2)
N2 C1 B1 111.5(2)
N1 C1 B1 143.1(2)
C3 C2 N2 106.3(3)
C3 C2 H2 126.9
N2 C2 H2 126.9
C2 C3 N1 107.8(3)
C2 C3 H3 126.1
N1 C3 H3 126.1
C9 C4 C5 120.2(3)
C9 C4 N1 120.1(3)
C5 C4 N1 119.6(3)
C4 C5 C6 119.7(4)
C4 C5 H5 120.1
C6 C5 H5 120.1
C7 C6 C5 120.4(4)
C7 C6 H6 119.8
C5 C6 H6 119.8
C8 C7 C6 119.1(4)
C8 C7 H7 120.4
C6 C7 H7 120.4
C7 C8 C9 121.4(4)
C7 C8 H8 119.3
C9 C8 H8 119.3
C4 C9 C8 119.0(4)
C4 C9 H9 120.5
C8 C9 H9 120.5
N2 C10 C11 105.2(2)
N2 C10 H10A 110.7
C11 C10 H10A 110.7
N2 C10 H10B 110.7
C11 C10 H10B 110.7
H10A C10 H10B 108.8
C12 C11 C10 111.4(3)
C12 C11 B1 115.1(3)
C10 C11 B1 108.0(2)
C12 C11 H11 107.3
C10 C11 H11 107.3
B1 C11 H11 107.3
C11 C12 H12A 109.5
C11 C12 H12B 109.5
H12A C12 H12B 109.5
C11 C12 H12C 109.5
H12A C12 H12C 109.5
H12B C12 H12C 109.5
C1 B1 C11 99.5(2)
C1 B1 H1A 111.9
C11 B1 H1A 111.9
C1 B1 H1B 111.9
C11 B1 H1B 111.9
H1A B1 H1B 109.6
C1 N1 C3 109.2(2)
C1 N1 C4 125.7(2)
C3 N1 C4 125.1(2)
C1 N2 C2 111.3(2)
C1 N2 C10 115.7(2)
C2 N2 C10 133.0(2)
N4 C13 N3 106.3(3)
N4 C13 B2A 110.3(3)
N3 C13 B2A 143.4(3)
C15 C14 N4 106.3(3)
C15 C14 H14 126.9
N4 C14 H14 126.9
C14 C15 N3 108.3(4)
C14 C15 H15 125.8
N3 C15 H15 125.8
C21 C16 C17 118.6(4)
C21 C16 N3 120.3(3)
C17 C16 N3 121.1(3)
C16 C17 C18 120.3(4)
C16 C17 H17 119.9
C18 C17 H17 119.9
C19 C18 C17 122.4(5)
C19 C18 H18 118.8
C17 C18 H18 118.8
C18 C19 C20 118.5(5)
C18 C19 H19 120.7
C20 C19 H19 120.7
C13 B2A C23A 97.7(3)
C13 B2A H2A1 112.2
C23A B2A H2A1 112.2
C13 B2A H2A2 112.2
C23A B2A H2A2 112.2
H2A1 B2A H2A2 109.8
N4 C22A C23A 102.9(3)
N4 C22A H22A 111.2
C23A C22A H22A 111.2
N4 C22A H22B 111.2
C23A C22A H22B 111.2
H22A C22A H22B 109.1
C24A C23A C22A 106.5(4)
C24A C23A B2A 112.0(4)
C22A C23A B2A 102.6(3)
C24A C23A H23A 111.8
C22A C23A H23A 111.8
B2A C23A H23A 111.8
C23A C24A H24A 109.5
C23A C24A H24B 109.5
H24A C24A H24B 109.5
C23A C24A H24C 109.5
H24A C24A H24C 109.5
H24B C24A H24C 109.5
C13 N3 C15 107.6(3)
C13 N3 C16 126.6(3)
C15 N3 C16 125.7(3)
C13 N4 C14 111.5(3)
C13 N4 C22A 115.2(3)
C14 N4 C22A 133.3(3)

loop_
_geom_bond_atom_site_label_1
_geom_bond_atom_site_label_2
_geom_bond_distance
C20 C19 1.351(7)
C20 C21 1.399(6)
C20 H20 0.93
C21 C16 1.354(5)
C21 H21 0.93
C1 N2 1.334(3)
C1 N1 1.359(3)
C1 B1 1.593(4)
C2 C3 1.333(4)
C2 N2 1.377(4)
C2 H2 0.93
C3 N1 1.382(3)
C3 H3 0.93
C4 C9 1.369(4)
C4 C5 1.374(4)
C4 N1 1.429(3)
C5 C6 1.376(5)
C5 H5 0.93
C6 C7 1.374(6)
C6 H6 0.93
C7 C8 1.355(6)
C7 H7 0.93
C8 C9 1.384(5)
C8 H8 0.93
C9 H9 0.93
C10 N2 1.461(4)
C10 C11 1.533(4)
C10 H10A 0.97
C10 H10B 0.97
C11 C12 1.476(5)
C11 B1 1.629(5)
C11 H11 0.98
C12 H12A 0.96
C12 H12B 0.96
C12 H12C 0.96
B1 H1A 0.97
B1 H1B 0.97
C13 N4 1.326(4)
C13 N3 1.343(4)
C13 B2A 1.600(5)
C14 C15 1.325(6)
C14 N4 1.342(4)
C14 H14 0.93
C15 N3 1.383(4)
C15 H15 0.93
C16 C17 1.358(5)
C16 N3 1.423(4)
C17 C18 1.362(7)
C17 H17 0.93
C18 C19 1.312(6)
C18 H18 0.93
C19 H19 0.93
B2A C23A 1.653(4)
B2A H2A1 0.97
B2A H2A2 0.97
C22A N4 1.462(5)
C22A C23A 1.560(4)
C22A H22A 0.97
C22A H22B 0.97
C23A C24A 1.512(8)
C23A H23A 0.98
C24A H24A 0.96
C24A H24B 0.96
C24A H24C 0.96
C23B H23B 0.98
